data_4129267
loop_
_publ_author_name
'Lissel, Franziska'
'Schwarz, Florian'
'Blacque, Olivier'
'Riel, Heike'
'L\"ortscher, Emanuel'
'Venkatesan, Koushik'
'Berke, Heinz'

_publ_section_title
;
 Organometallic single-molecule electronics: tuning electron transport
 through X(diphosphine)2FeC4Fe(diphosphine)2X building blocks by varying
 the Fe-X-Au anchoring scheme from coordinative to covalent.
;
_journal_issue 41
_journal_name_full 'Journal of the American Chemical Society'
_journal_page_first 14560
_journal_page_last 14569
_journal_paper_doi 10.1021/ja507672g
_journal_volume 136
_journal_year 2014
_chemical_formula_moiety 'C46 H96 Fe2 N2 P8 Se2, 3(C6 H6)'
_chemical_formula_sum 'C64 H114 Fe2 N2 P8 Se2'
_chemical_formula_weight 1428.95
_chemical_name_systematic
'(\m^2^-Buta-1,3-diyne-1,4-diyl){tetrakis[ethane-1,2-diylbis(diethylphosphane-\k<i>P</i>)]}bis(selenocyanato-\k<i>N</i>)diiron benzene solvate (1:2)'
_space_group_crystal_system monoclinic
_space_group_IT_number 14
_space_group_name_Hall '-P 2ybc'
_space_group_name_H-M_alt 'P 1 21/c 1'
_atom_sites_solution_hydrogens geom
_audit_creation_date 2013-11-20
_audit_creation_method
;
Olex2 1.2
(compiled 2013.11.15 svn.r2834 for OlexSys, GUI svn.r4709)
;
_cell_angle_alpha 90
_cell_angle_beta 96.994(5)
_cell_angle_gamma 90
_cell_formula_units_Z 2
_cell_length_a 10.0294(7)
_cell_length_b 19.4329(7)
_cell_length_c 18.4637(10)
_cell_measurement_reflns_used 4815
_cell_measurement_temperature 183(2)
_cell_measurement_theta_max 32.9
_cell_measurement_theta_min 2.9
_cell_volume 3571.8(3)
_computing_cell_refinement
;
CrysAlisPro, Version 1.171.33.55 (Oxford Diffraction Ltd., 2010)
;
_computing_data_collection
;
CrysAlisPro, Version 1.171.33.55 (Oxford Diffraction Ltd., 2010)
;
_computing_data_reduction
;
CrysAlisPro, Version 1.171.33.55 (Oxford Diffraction Ltd., 2010)
;
_computing_molecular_graphics 'Mercury (Macrae et al., 2006)'
_computing_publication_material
;
Mercury (Macrae et al., 2006)
Olex2 (Dolomanov et al., 2009)
PLATON for Windows (Spek, 2003)
PublCIF (Westrip, 2010)
ShelXL2013 (Sheldrick, 2008) 
WinGX (Farrugia, 1999)
;
_computing_structure_refinement 'ShelXL2013 (Sheldrick, 2008)'
_computing_structure_solution 'ShelXS97 (Sheldrick, 2008)'
_diffrn_ambient_temperature 183(2)
_diffrn_detector_area_resol_mean 10.4498
_diffrn_measured_fraction_theta_full 0.998
_diffrn_measured_fraction_theta_max 0.998
_diffrn_measurement_device_type 'Xcalibur, Ruby'
_diffrn_measurement_method '\w scans'
_diffrn_orient_matrix_UB_11 0.0157037000
_diffrn_orient_matrix_UB_12 -0.0050669000
_diffrn_orient_matrix_UB_13 -0.0360274000
_diffrn_orient_matrix_UB_21 0.0631045000
_diffrn_orient_matrix_UB_22 0.0161810000
_diffrn_orient_matrix_UB_23 0.0095069000
_diffrn_orient_matrix_UB_31 0.0291156000
_diffrn_orient_matrix_UB_32 -0.0323452000
_diffrn_orient_matrix_UB_33 0.0104070000
_diffrn_radiation_monochromator graphite
_diffrn_radiation_type MoK\a
_diffrn_radiation_wavelength 0.71073
_diffrn_reflns_av_R_equivalents 0.0827
_diffrn_reflns_av_unetI/netI 0.0888
_diffrn_reflns_limit_h_max 12
_diffrn_reflns_limit_h_min -10
_diffrn_reflns_limit_k_max 23
_diffrn_reflns_limit_k_min -23
_diffrn_reflns_limit_l_max 18
_diffrn_reflns_limit_l_min -22
_diffrn_reflns_number 26409
_diffrn_reflns_theta_full 25.242
_diffrn_reflns_theta_max 25.350
_diffrn_reflns_theta_min 2.930
_diffrn_source 'Enhance (Mo) X-ray Source'
_exptl_absorpt_coefficient_mu 1.642
_exptl_absorpt_correction_T_max 0.905
_exptl_absorpt_correction_T_min 0.799
_exptl_absorpt_correction_type analytical
_exptl_absorpt_process_details
;
CrysAlisPro, Agilent Technologies,
Version 1.171.35.11 (release 16-05-2011 CrysAlis171 .NET)
(compiled May 16 2011,17:55:39)
Analytical numeric absorption correction using a multifaceted crystal
model based on expressions derived by R.C. Clark & J.S. Reid.
(Clark, R. C. & Reid, J. S. (1995). Acta Cryst. A51, 887-897)
;
_exptl_crystal_colour orange
_exptl_crystal_density_diffrn 1.329
_exptl_crystal_description prism
_exptl_crystal_F_000 1504
_exptl_crystal_size_max 0.18
_exptl_crystal_size_mid 0.09
_exptl_crystal_size_min 0.07
_refine_diff_density_max 0.788
_refine_diff_density_min -0.718
_refine_diff_density_rms 0.096
_refine_ls_extinction_method none
_refine_ls_goodness_of_fit_ref 1.059
_refine_ls_hydrogen_treatment constr
_refine_ls_matrix_type full
_refine_ls_number_parameters 426
_refine_ls_number_reflns 6537
_refine_ls_number_restraints 124
_refine_ls_restrained_S_all 1.057
_refine_ls_R_factor_all 0.0999
_refine_ls_R_factor_gt 0.0628
_refine_ls_shift/su_max 0.001
_refine_ls_shift/su_mean 0.000
_refine_ls_structure_factor_coef Fsqd
_refine_ls_weighting_details 'w=1/[\s^2^(Fo^2^)+(0.0691P)^2^+1.0536P] where P=(Fo^2^+2Fc^2^)/3'
_refine_ls_weighting_scheme calc
_refine_ls_wR_factor_gt 0.1413
_refine_ls_wR_factor_ref 0.1682
_reflns_number_gt 4341
_reflns_number_total 6537
_reflns_threshold_expression 'I > 2\s(I)'
_cod_data_source_file ja507672g_si_002.cif
_cod_data_source_block 7
_cod_database_code 4129267
_shelxl_version_number 2013-4
_shelx_space_group_comment
;
The symmetry employed for this shelxl refinement is uniquely defined
by the following loop, which should always be used as a source of
symmetry information in preference to the above space-group names.
They are only intended as comments.
;
_olex2_refinement_description
;
1. Fixed Uiso
 At 1.2 times of:
  All C(H) groups, All C(H,H) groups
 At 1.5 times of:
  All C(H,H,H) groups
2. Restrained distances
 C10A-C11A \\sim C10B-C11B
 with sigma of 0.005
 P1-C4A \\sim P1-C4B \\sim P2-C5A \\sim P2-C5B
 with sigma of 0.005
 C4A-C5A \\sim C4B-C5B
 with sigma of 0.005
 P4-C20A \\sim P4-C20B
 with sigma of 0.005
 C20A-C21A \\sim C20B-C21B
 with sigma of 0.005
3. Uiso/Uaniso restraints and constraints
C20B \\sim C21B \\sim C20A \\sim C21A: within 3A with sigma of 0.01 and sigma
for terminal atoms of 0.02
C10A \\sim C10B \\sim C11A \\sim C11B: within 1.7A with sigma of 0.005 and
sigma for terminal atoms of 0.01
C4A \\sim C4B \\sim C5A \\sim C5B: within 3A with sigma of 0.005 and sigma for
terminal atoms of 0.01
C14 \\sim C15: within 2A with sigma of 0.005 and sigma for terminal atoms of
0.01
4. Others
 Sof(C10B)=Sof(H10C)=Sof(H10D)=Sof(C11B)=Sof(H11D)=Sof(H11E)=Sof(H11F)=
 Sof(C12B)=Sof(H12C)=Sof(H12D)=Sof(C13B)=Sof(H13D)=Sof(H13E)=Sof(H13F)=1-FVAR(1)
 Sof(C10A)=Sof(H10A)=Sof(H10B)=Sof(C11A)=Sof(H11A)=Sof(H11B)=Sof(H11C)=
 Sof(C12A)=Sof(H12A)=Sof(H12B)=Sof(C13A)=Sof(H13A)=Sof(H13B)=Sof(H13C)=FVAR(1)
 Sof(C5B)=Sof(H5BA)=Sof(H5BB)=Sof(C4B)=Sof(H4BA)=Sof(H4BB)=1-FVAR(2)
 Sof(C4A)=Sof(H4AA)=Sof(H4AB)=Sof(C5A)=Sof(H5AA)=Sof(H5AB)=FVAR(2)
 Sof(C20B)=Sof(H20A)=Sof(H20B)=Sof(C21B)=Sof(H21A)=Sof(H21B)=Sof(H21C)=1-FVAR(3)
 Sof(C20A)=Sof(H20C)=Sof(H20D)=Sof(C21A)=Sof(H21D)=Sof(H21E)=Sof(H21F)=FVAR(3)
5.a Secondary CH2 refined with riding coordinates:
 C4A(H4AA,H4AB), C5B(H5BA,H5BB), C6(H6A,H6B), C8(H8A,H8B), C10A(H10A,H10B),
 C10B(H10C,H10D), C12A(H12A,H12B), C12B(H12C,H12D), C14(H14A,H14B), C15(H15A,
 H15B), C16(H16A,H16B), C18(H18A,H18B), C22(H22A,H22B), C4B(H4BA,H4BB),
 C5A(H5AA,H5AB), C20B(H20A,H20B), C20A(H20C,H20D)
5.b Aromatic/amide H refined with riding coordinates:
 C24(H24), C25(H25), C26(H26), C27(H27), C28(H28), C29(H29), C30(H30),
 C31(H31), C32(H32)
5.c Fitted hexagon refined as free rotating group:
 C24(C25,C26,C27,C28,C29)
5.d Idealised Me refined as rotating group:
 C7(H7A,H7B,H7C), C9(H9A,H9B,H9C), C11A(H11A,H11B,H11C), C11B(H11D,H11E,H11F),
 C13A(H13A,H13B,H13C), C13B(H13D,H13E,H13F), C17(H17A,H17B,H17C), C19(H19A,H19B,
 H19C), C23(H23A,H23B,H23C), C21B(H21A,H21B,H21C), C21A(H21D,H21E,H21F)
;

loop_
_space_group_symop_operation_xyz
'x, y, z'
'-x, y+1/2, -z+1/2'
'-x, -y, -z'
'x, -y-1/2, z-1/2'

loop_
_atom_site_label
_atom_site_type_symbol
_atom_site_fract_x
_atom_site_fract_y
_atom_site_fract_z
_atom_site_U_iso_or_equiv
_atom_site_adp_type
_atom_site_occupancy
_atom_site_site_symmetry_order
_atom_site_calc_flag
_atom_site_refinement_flags_posn
_atom_site_refinement_flags_occupancy
_atom_site_disorder_assembly
_atom_site_disorder_group
C1 C 0.0253(5) 0.0873(2) 0.0471(2) 0.0280(11) Uani 1 1 d . . . .
C2 C 0.0080(5) 0.0318(2) 0.0161(2) 0.0303(11) Uani 1 1 d . . . .
C3 C 0.0522(5) 0.3064(2) 0.1903(3) 0.0313(11) Uani 1 1 d . . . .
C4A C 0.101(3) 0.0499(15) 0.221(3) 0.094(4) Uani 0.188(13) 1 d . P A 1
H4AA H 0.1267 0.0083 0.1969 0.112 Uiso 0.188(13) 1 calc R P A 1
H4AB H 0.1295 0.0452 0.2726 0.112 Uiso 0.188(13) 1 calc R P A 1
C5B C -0.0295(9) 0.1090(6) 0.2545(4) 0.094(3) Uani 0.812(13) 1 d . P A 2
H5BA H -0.0105 0.1491 0.2853 0.113 Uiso 0.812(13) 1 calc R P A 2
H5BB H -0.0881 0.0788 0.2781 0.113 Uiso 0.812(13) 1 calc R P A 2
C6 C 0.3280(7) 0.0661(3) 0.1696(4) 0.0679(19) Uani 1 1 d . . . .
H6A H 0.3871 0.0913 0.1413 0.081 Uiso 1 1 calc R . . .
H6B H 0.3788 0.0560 0.2165 0.081 Uiso 1 1 calc R . . .
C7 C 0.2938(7) -0.0009(3) 0.1317(4) 0.088(3) Uani 1 1 d . . . .
H7A H 0.2342 -0.0266 0.1584 0.132 Uiso 1 1 calc GR . . .
H7B H 0.3746 -0.0268 0.1292 0.132 Uiso 1 1 calc GR . . .
H7C H 0.2508 0.0078 0.0833 0.132 Uiso 1 1 calc GR . . .
C8 C 0.2819(8) 0.1839(3) 0.2507(3) 0.071(2) Uani 1 1 d . . . .
H8A H 0.3410 0.2109 0.2240 0.085 Uiso 1 1 calc R . . .
H8B H 0.2172 0.2155 0.2674 0.085 Uiso 1 1 calc R . . .
C9 C 0.3647(9) 0.1552(4) 0.3168(4) 0.088(3) Uani 1 1 d . . . .
H9A H 0.3081 0.1293 0.3452 0.132 Uiso 1 1 calc GR . . .
H9B H 0.4060 0.1923 0.3458 0.132 Uiso 1 1 calc GR . . .
H9C H 0.4331 0.1257 0.3019 0.132 Uiso 1 1 calc GR . . .
C10A C -0.2518(13) 0.0766(6) 0.1216(8) 0.075(3) Uani 0.618(8) 1 d . P A 1
H10A H -0.3230 0.1045 0.0962 0.090 Uiso 0.618(8) 1 calc R P A 1
H10B H -0.2153 0.0483 0.0855 0.090 Uiso 0.618(8) 1 calc R P A 1
C11A C -0.3125(12) 0.0296(5) 0.1749(8) 0.086(3) Uani 0.618(8) 1 d . P A 1
H11A H -0.2514 -0.0073 0.1892 0.129 Uiso 0.618(8) 1 calc GR P A 1
H11B H -0.3958 0.0111 0.1519 0.129 Uiso 0.618(8) 1 calc GR P A 1
H11C H -0.3287 0.0555 0.2173 0.129 Uiso 0.618(8) 1 calc GR P A 1
C10B C -0.1935(17) 0.0552(10) 0.1515(13) 0.073(4) Uani 0.382(8) 1 d . P A 2
H10C H -0.1249 0.0226 0.1413 0.088 Uiso 0.382(8) 1 calc R P A 2
H10D H -0.2219 0.0418 0.1978 0.088 Uiso 0.382(8) 1 calc R P A 2
C11B C -0.3129(18) 0.0445(10) 0.0937(11) 0.086(4) Uani 0.382(8) 1 d . P A 2
H11D H -0.3799 0.0788 0.0992 0.129 Uiso 0.382(8) 1 calc GR P A 2
H11E H -0.3502 -0.0004 0.0994 0.129 Uiso 0.382(8) 1 calc GR P A 2
H11F H -0.2842 0.0483 0.0462 0.129 Uiso 0.382(8) 1 calc GR P A 2
C12A C -0.2395(15) 0.2028(8) 0.1873(9) 0.058(4) Uani 0.618(8) 1 d . P A 1
H12A H -0.1898 0.2426 0.2075 0.070 Uiso 0.618(8) 1 calc R P A 1
H12B H -0.2916 0.2172 0.1422 0.070 Uiso 0.618(8) 1 calc R P A 1
C13A C -0.3355(11) 0.1816(6) 0.2395(6) 0.071(4) Uani 0.618(8) 1 d . P A 1
H13A H -0.3788 0.1394 0.2232 0.107 Uiso 0.618(8) 1 calc GR P A 1
H13B H -0.4020 0.2169 0.2416 0.107 Uiso 0.618(8) 1 calc GR P A 1
H13C H -0.2872 0.1751 0.2872 0.107 Uiso 0.618(8) 1 calc GR P A 1
C12B C -0.197(2) 0.1875(13) 0.2237(12) 0.063(7) Uani 0.382(8) 1 d . P A 2
H12C H -0.2181 0.1601 0.2647 0.076 Uiso 0.382(8) 1 calc R P A 2
H12D H -0.1377 0.2245 0.2426 0.076 Uiso 0.382(8) 1 calc R P A 2
C13B C -0.329(2) 0.2185(9) 0.1830(11) 0.079(7) Uani 0.382(8) 1 d . P A 2
H13D H -0.3092 0.2422 0.1400 0.118 Uiso 0.382(8) 1 calc GR P A 2
H13E H -0.3674 0.2501 0.2146 0.118 Uiso 0.382(8) 1 calc GR P A 2
H13F H -0.3918 0.1821 0.1694 0.118 Uiso 0.382(8) 1 calc GR P A 2
C14 C -0.0032(8) 0.2343(4) -0.0705(4) 0.083(2) Uani 1 1 d . . . .
H14A H 0.0017 0.1918 -0.0977 0.099 Uiso 1 1 calc R . . .
H14B H -0.0494 0.2683 -0.1027 0.099 Uiso 1 1 calc R . . .
C15 C 0.1288(8) 0.2577(4) -0.0452(3) 0.0809(19) Uani 1 1 d . . . .
H15A H 0.1249 0.3054 -0.0301 0.097 Uiso 1 1 calc R . . .
H15B H 0.1840 0.2554 -0.0848 0.097 Uiso 1 1 calc R . . .
C16 C -0.2415(8) 0.1712(3) -0.0345(4) 0.074(2) Uani 1 1 d . . . .
H16A H -0.2183 0.1227 -0.0320 0.089 Uiso 1 1 calc R . . .
H16B H -0.3138 0.1779 -0.0048 0.089 Uiso 1 1 calc R . . .
C17 C -0.2963(9) 0.1875(3) -0.1133(4) 0.097(3) Uani 1 1 d . . . .
H17A H -0.3313 0.2335 -0.1162 0.146 Uiso 1 1 calc GR . . .
H17B H -0.3668 0.1557 -0.1297 0.146 Uiso 1 1 calc GR . . .
H17C H -0.2255 0.1835 -0.1436 0.146 Uiso 1 1 calc GR . . .
C18 C -0.1635(7) 0.3046(3) 0.0256(3) 0.0516(16) Uani 1 1 d . . . .
H18A H -0.2283 0.2979 0.0599 0.062 Uiso 1 1 calc R . . .
H18B H -0.0901 0.3312 0.0509 0.062 Uiso 1 1 calc R . . .
C19 C -0.2292(7) 0.3488(3) -0.0343(3) 0.0588(17) Uani 1 1 d . . . .
H19A H -0.1706 0.3537 -0.0714 0.088 Uiso 1 1 calc GR . . .
H19B H -0.2475 0.3933 -0.0152 0.088 Uiso 1 1 calc GR . . .
H19C H -0.3119 0.3278 -0.0549 0.088 Uiso 1 1 calc GR . . .
C22 C 0.3326(7) 0.2639(4) 0.0743(3) 0.073(2) Uani 1 1 d . . . .
H22A H 0.2876 0.2961 0.1033 0.088 Uiso 1 1 calc R . . .
H22B H 0.3943 0.2375 0.1080 0.088 Uiso 1 1 calc R . . .
C23 C 0.4162(8) 0.3058(3) 0.0278(4) 0.081(2) Uani 1 1 d . . . .
H23A H 0.4635 0.2755 -0.0013 0.121 Uiso 1 1 calc GR . . .
H23B H 0.4797 0.3330 0.0587 0.121 Uiso 1 1 calc GR . . .
H23C H 0.3587 0.3356 -0.0036 0.121 Uiso 1 1 calc GR . . .
C24 C 0.3988(4) 0.4416(3) 0.1750(4) 0.100(3) Uani 1 1 d . . . .
H24 H 0.3110 0.4425 0.1864 0.120 Uiso 1 1 calc R . . .
C25 C 0.4930(7) 0.3985(3) 0.2133(2) 0.088(2) Uani 1 1 d G . . .
H25 H 0.4683 0.3705 0.2503 0.106 Uiso 1 1 calc R . . .
C26 C 0.6242(6) 0.3972(2) 0.1963(3) 0.080(2) Uani 1 1 d G . . .
H26 H 0.6873 0.3683 0.2219 0.096 Uiso 1 1 calc R . . .
C27 C 0.6612(5) 0.4390(3) 0.1410(3) 0.079(2) Uani 1 1 d G . . .
H27 H 0.7490 0.4381 0.1296 0.095 Uiso 1 1 calc R . . .
C28 C 0.5670(8) 0.4821(2) 0.1027(2) 0.092(3) Uani 1 1 d G . . .
H28 H 0.5917 0.5100 0.0657 0.110 Uiso 1 1 calc R . . .
C29 C 0.4357(6) 0.4834(3) 0.1197(3) 0.101(3) Uani 1 1 d G . . .
H29 H 0.3727 0.5122 0.0941 0.121 Uiso 1 1 calc R . . .
C30 C -0.0051(7) 0.4902(3) 0.0728(3) 0.0583(18) Uani 1 1 d . . . .
H30 H -0.0094 0.4837 0.1223 0.070 Uiso 1 1 calc R . . .
C31 C 0.0826(6) 0.4536(3) 0.0383(4) 0.0557(16) Uani 1 1 d . . . .
H31 H 0.1396 0.4219 0.0640 0.067 Uiso 1 1 calc R . . .
C32 C 0.0872(7) 0.4634(3) -0.0345(4) 0.0624(18) Uani 1 1 d . . . .
H32 H 0.1472 0.4379 -0.0583 0.075 Uiso 1 1 calc R . . .
N1 N 0.0542(4) 0.25855(19) 0.1528(2) 0.0306(9) Uani 1 1 d . . . .
P1 P 0.18896(15) 0.12366(6) 0.18569(8) 0.0402(4) Uani 1 1 d . . . .
P2 P -0.11467(15) 0.13587(7) 0.16476(8) 0.0451(4) Uani 1 1 d . . . .
P3 P -0.09570(15) 0.21970(6) 0.00748(7) 0.0379(4) Uani 1 1 d . . . .
P4 P 0.20701(15) 0.20507(6) 0.03260(8) 0.0383(4) Uani 1 1 d . . . .
Fe1 Fe 0.04447(7) 0.17280(3) 0.09838(3) 0.0284(2) Uani 1 1 d . . . .
Se1 Se 0.04574(7) 0.37800(3) 0.25065(3) 0.0523(2) Uani 1 1 d . . . .
C4B C 0.0933(10) 0.0739(6) 0.2465(6) 0.094(3) Uani 0.812(13) 1 d . P A 2
H4BA H 0.0738 0.0285 0.2262 0.113 Uiso 0.812(13) 1 calc R P A 2
H4BB H 0.1460 0.0686 0.2938 0.113 Uiso 0.812(13) 1 calc R P A 2
C5A C -0.042(4) 0.0572(16) 0.209(3) 0.094(4) Uani 0.188(13) 1 d . P A 1
H5AA H -0.0746 0.0532 0.2560 0.113 Uiso 0.188(13) 1 calc R P A 1
H5AB H -0.0771 0.0183 0.1798 0.113 Uiso 0.188(13) 1 calc R P A 1
C20B C 0.2856(12) 0.1377(4) -0.0187(7) 0.080(3) Uani 0.749(10) 1 d . P B 2
H20A H 0.3451 0.1118 0.0167 0.096 Uiso 0.749(10) 1 calc R P B 2
H20B H 0.2144 0.1066 -0.0379 0.096 Uiso 0.749(10) 1 calc R P B 2
C21B C 0.3606(11) 0.1538(5) -0.0779(6) 0.090(4) Uani 0.749(10) 1 d . P B 2
H21A H 0.3108 0.1860 -0.1101 0.136 Uiso 0.749(10) 1 calc GR P B 2
H21B H 0.3758 0.1125 -0.1041 0.136 Uiso 0.749(10) 1 calc GR P B 2
H21C H 0.4453 0.1738 -0.0589 0.136 Uiso 0.749(10) 1 calc GR P B 2
C20A C 0.3527(17) 0.1509(13) 0.0178(18) 0.083(5) Uani 0.251(10) 1 d . P B 1
H20C H 0.4189 0.1806 -0.0003 0.100 Uiso 0.251(10) 1 calc R P B 1
H20D H 0.3919 0.1341 0.0652 0.100 Uiso 0.251(10) 1 calc R P B 1
C21A C 0.335(4) 0.0925(14) -0.0301(19) 0.105(6) Uani 0.251(10) 1 d . P B 1
H21D H 0.3387 0.0510 -0.0018 0.157 Uiso 0.251(10) 1 calc GR P B 1
H21E H 0.4046 0.0920 -0.0614 0.157 Uiso 0.251(10) 1 calc GR P B 1
H21F H 0.2490 0.0956 -0.0593 0.157 Uiso 0.251(10) 1 calc GR P B 1

loop_
_atom_site_aniso_label
_atom_site_aniso_U_11
_atom_site_aniso_U_22
_atom_site_aniso_U_33
_atom_site_aniso_U_23
_atom_site_aniso_U_13
_atom_site_aniso_U_12
C1 0.030(3) 0.024(2) 0.030(3) 0.004(2) 0.006(2) -0.001(2)
C2 0.031(3) 0.024(2) 0.035(3) -0.002(2) 0.002(2) 0.001(2)
C3 0.037(3) 0.025(2) 0.033(3) 0.005(2) 0.008(2) 0.002(2)
C4A 0.092(6) 0.109(7) 0.086(7) 0.057(6) 0.038(5) 0.012(5)
C5B 0.094(5) 0.113(7) 0.084(6) 0.055(5) 0.042(4) 0.011(5)
C6 0.069(5) 0.047(4) 0.082(5) -0.013(3) -0.015(4) 0.017(3)
C7 0.082(6) 0.051(4) 0.119(6) -0.018(4) -0.035(5) 0.029(4)
C8 0.094(6) 0.060(4) 0.052(4) -0.005(3) -0.012(4) 0.020(4)
C9 0.123(7) 0.085(5) 0.049(4) -0.008(4) -0.018(4) 0.034(5)
C10A 0.044(7) 0.050(6) 0.140(9) -0.028(5) 0.048(6) -0.022(4)
C11A 0.057(6) 0.050(5) 0.157(9) 0.003(6) 0.036(6) -0.020(5)
C10B 0.043(7) 0.046(6) 0.138(10) -0.019(6) 0.043(7) -0.020(5)
C11B 0.056(7) 0.060(7) 0.148(10) -0.023(7) 0.035(8) -0.017(6)
C12A 0.040(9) 0.057(7) 0.079(12) 0.000(8) 0.017(8) 0.006(7)
C13A 0.058(8) 0.100(9) 0.060(8) -0.015(7) 0.026(6) -0.003(6)
C12B 0.052(15) 0.088(19) 0.052(15) -0.037(12) 0.013(10) -0.036(13)
C13B 0.085(17) 0.055(11) 0.108(17) 0.031(11) 0.059(14) 0.043(11)
C14 0.100(5) 0.104(5) 0.047(4) 0.020(3) 0.017(3) 0.017(4)
C15 0.099(5) 0.101(5) 0.045(4) 0.026(3) 0.017(3) -0.008(4)
C16 0.094(6) 0.040(3) 0.076(5) -0.004(3) -0.040(4) -0.002(4)
C17 0.138(8) 0.052(4) 0.086(6) -0.013(4) -0.051(5) 0.015(5)
C18 0.072(4) 0.035(3) 0.046(4) 0.001(3) 0.000(3) 0.018(3)
C19 0.068(5) 0.031(3) 0.074(4) 0.001(3) -0.007(3) 0.017(3)
C22 0.071(5) 0.089(5) 0.063(4) -0.011(4) 0.016(4) -0.042(4)
C23 0.101(6) 0.076(5) 0.072(5) -0.020(4) 0.038(4) -0.054(4)
C24 0.067(6) 0.143(9) 0.089(6) -0.039(6) 0.007(5) -0.010(6)
C25 0.107(7) 0.103(6) 0.053(5) -0.003(4) 0.001(5) -0.022(6)
C26 0.080(6) 0.091(5) 0.064(5) -0.021(4) -0.014(4) 0.003(5)
C27 0.075(6) 0.089(6) 0.074(5) -0.027(4) 0.012(4) -0.024(5)
C28 0.122(8) 0.078(6) 0.069(5) -0.005(4) -0.012(5) -0.041(6)
C29 0.096(8) 0.084(6) 0.109(8) -0.013(5) -0.044(6) 0.002(5)
C30 0.098(6) 0.042(3) 0.037(3) 0.001(3) 0.014(3) -0.018(4)
C31 0.058(4) 0.035(3) 0.070(5) 0.008(3) -0.007(3) -0.004(3)
C32 0.072(5) 0.041(3) 0.079(5) -0.009(3) 0.031(4) 0.002(3)
N1 0.031(2) 0.023(2) 0.037(2) 0.0005(18) 0.0024(18) -0.0005(18)
P1 0.0460(9) 0.0291(7) 0.0448(9) 0.0042(6) 0.0024(7) 0.0028(6)
P2 0.0428(9) 0.0435(8) 0.0520(10) 0.0007(7) 0.0176(7) -0.0067(7)
P3 0.0485(9) 0.0261(7) 0.0382(8) -0.0019(6) 0.0016(6) 0.0064(6)
P4 0.0456(9) 0.0280(7) 0.0442(9) -0.0020(6) 0.0166(6) -0.0034(6)
Fe1 0.0350(4) 0.0184(3) 0.0326(4) -0.0032(3) 0.0065(3) -0.0007(3)
Se1 0.0864(5) 0.0294(3) 0.0421(4) -0.0111(2) 0.0116(3) 0.0009(3)
C4B 0.091(5) 0.107(7) 0.089(6) 0.057(5) 0.034(4) 0.012(5)
C5A 0.092(6) 0.109(7) 0.087(7) 0.057(6) 0.038(5) 0.010(5)
C20B 0.099(8) 0.035(5) 0.123(9) -0.017(5) 0.075(7) -0.003(5)
C21B 0.104(8) 0.060(5) 0.122(8) -0.027(5) 0.072(6) -0.005(5)
C20A 0.101(11) 0.038(8) 0.125(11) -0.015(8) 0.075(9) -0.012(9)
C21A 0.114(12) 0.065(11) 0.147(13) -0.029(11) 0.065(11) -0.006(11)

loop_
_atom_type_symbol
_atom_type_description
_atom_type_scat_dispersion_real
_atom_type_scat_dispersion_imag
_atom_type_scat_source
C C 0.0033 0.0016 'International Tables Vol C Tables 4.2.6.8 and 6.1.1.4'
H H 0.0000 0.0000 'International Tables Vol C Tables 4.2.6.8 and 6.1.1.4'
N N 0.0061 0.0033 'International Tables Vol C Tables 4.2.6.8 and 6.1.1.4'
P P 0.1023 0.0942 'International Tables Vol C Tables 4.2.6.8 and 6.1.1.4'
Fe Fe 0.3463 0.8444 'International Tables Vol C Tables 4.2.6.8 and 6.1.1.4'
Se Se -0.0929 2.2259 'International Tables Vol C Tables 4.2.6.8 and 6.1.1.4'

loop_
_exptl_crystal_face_index_h
_exptl_crystal_face_index_k
_exptl_crystal_face_index_l
_exptl_crystal_face_perp_dist
_exptl_oxdiff_crystal_face_indexfrac_h
_exptl_oxdiff_crystal_face_indexfrac_k
_exptl_oxdiff_crystal_face_indexfrac_l
_exptl_oxdiff_crystal_face_x
_exptl_oxdiff_crystal_face_y
_exptl_oxdiff_crystal_face_z
0 -18 20 0.0361 -0.0028 -17.9815 19.9803 -0.6288 -0.1012 0.7895
0 18 -20 0.0361 0.0028 17.9815 -19.9803 0.6288 0.1012 -0.7895
0 17 20 0.0353 -0.0076 16.9858 19.9879 -0.8063 0.4644 -0.3416
0 -17 -20 0.0353 0.0076 -16.9858 -19.9879 0.8063 -0.4644 0.3416
-14 -1 4 0.0902 -13.9752 -0.9838 3.9789 -0.3578 -0.8600 -0.3337
9 20 -9 0.0551 8.9831 19.9709 -8.9772 0.3633 0.8047 -0.4778
13 -10 -1 0.0800 12.9777 -10.0046 -0.9849 0.2900 0.6477 0.6912
-8 21 8 0.0723 -7.9903 20.9895 7.9881 -0.5196 -0.0886 -0.8284
-10 11 -13 0.0712 -9.9797 10.9993 -13.0000 0.2559 -0.5754 -0.7816

loop_
_geom_angle_atom_site_label_1
_geom_angle_atom_site_label_2
_geom_angle_atom_site_label_3
_geom_angle
_geom_angle_site_symmetry_1
_geom_angle_site_symmetry_3
C2 C1 Fe1 176.9(4) . .
C1 C2 C2 177.5(7) . 3
N1 C3 Se1 177.6(4) . .
H4AA C4A H4AB 107.8 . .
P1 C4A H4AA 109.1 . .
P1 C4A H4AB 109.1 . .
C5A C4A H4AA 109.1 . .
C5A C4A H4AB 109.1 . .
C5A C4A P1 113(2) . .
H5BA C5B H5BB 108.1 . .
P2 C5B H5BA 109.5 . .
P2 C5B H5BB 109.5 . .
C4B C5B H5BA 109.5 . .
C4B C5B H5BB 109.5 . .
C4B C5B P2 110.6(6) . .
H6A C6 H6B 107.1 . .
C7 C6 H6A 107.8 . .
C7 C6 H6B 107.8 . .
C7 C6 P1 118.0(5) . .
P1 C6 H6A 107.8 . .
P1 C6 H6B 107.8 . .
C6 C7 H7A 109.5 . .
C6 C7 H7B 109.5 . .
C6 C7 H7C 109.5 . .
H7A C7 H7B 109.5 . .
H7A C7 H7C 109.5 . .
H7B C7 H7C 109.5 . .
H8A C8 H8B 107.1 . .
C9 C8 H8A 107.6 . .
C9 C8 H8B 107.6 . .
C9 C8 P1 118.7(5) . .
P1 C8 H8A 107.6 . .
P1 C8 H8B 107.6 . .
C8 C9 H9A 109.5 . .
C8 C9 H9B 109.5 . .
C8 C9 H9C 109.5 . .
H9A C9 H9B 109.5 . .
H9A C9 H9C 109.5 . .
H9B C9 H9C 109.5 . .
H10A C10A H10B 107.5 . .
C11A C10A H10A 108.6 . .
C11A C10A H10B 108.6 . .
C11A C10A P2 114.8(10) . .
P2 C10A H10A 108.6 . .
P2 C10A H10B 108.6 . .
C10A C11A H11A 109.5 . .
C10A C11A H11B 109.5 . .
C10A C11A H11C 109.5 . .
H11A C11A H11B 109.5 . .
H11A C11A H11C 109.5 . .
H11B C11A H11C 109.5 . .
H10C C10B H10D 106.7 . .
C11B C10B H10C 106.9 . .
C11B C10B H10D 106.9 . .
C11B C10B P2 121.5(16) . .
P2 C10B H10C 106.9 . .
P2 C10B H10D 106.9 . .
C10B C11B H11D 109.5 . .
C10B C11B H11E 109.5 . .
C10B C11B H11F 109.5 . .
H11D C11B H11E 109.5 . .
H11D C11B H11F 109.5 . .
H11E C11B H11F 109.5 . .
H12A C12A H12B 107.3 . .
C13A C12A H12A 108.1 . .
C13A C12A H12B 108.1 . .
C13A C12A P2 116.6(10) . .
P2 C12A H12A 108.1 . .
P2 C12A H12B 108.1 . .
C12A C13A H13A 109.5 . .
C12A C13A H13B 109.5 . .
C12A C13A H13C 109.5 . .
H13A C13A H13B 109.5 . .
H13A C13A H13C 109.5 . .
H13B C13A H13C 109.5 . .
H12C C12B H12D 108.1 . .
C13B C12B H12C 109.5 . .
C13B C12B H12D 109.5 . .
C13B C12B P2 110.9(14) . .
P2 C12B H12C 109.5 . .
P2 C12B H12D 109.5 . .
C12B C13B H13D 109.5 . .
C12B C13B H13E 109.5 . .
C12B C13B H13F 109.5 . .
H13D C13B H13E 109.5 . .
H13D C13B H13F 109.5 . .
H13E C13B H13F 109.5 . .
H14A C14 H14B 108.2 . .
C15 C14 H14A 109.8 . .
C15 C14 H14B 109.8 . .
C15 C14 P3 109.4(5) . .
P3 C14 H14A 109.8 . .
P3 C14 H14B 109.8 . .
C14 C15 H15A 109.3 . .
C14 C15 H15B 109.3 . .
C14 C15 P4 111.4(5) . .
H15A C15 H15B 108.0 . .
P4 C15 H15A 109.3 . .
P4 C15 H15B 109.3 . .
H16A C16 H16B 107.1 . .
C17 C16 H16A 107.7 . .
C17 C16 H16B 107.7 . .
C17 C16 P3 118.3(5) . .
P3 C16 H16A 107.7 . .
P3 C16 H16B 107.7 . .
C16 C17 H17A 109.5 . .
C16 C17 H17B 109.5 . .
C16 C17 H17C 109.5 . .
H17A C17 H17B 109.5 . .
H17A C17 H17C 109.5 . .
H17B C17 H17C 109.5 . .
H18A C18 H18B 106.7 . .
C19 C18 H18A 106.9 . .
C19 C18 H18B 106.9 . .
C19 C18 P3 121.6(4) . .
P3 C18 H18A 106.9 . .
P3 C18 H18B 106.9 . .
C18 C19 H19A 109.5 . .
C18 C19 H19B 109.5 . .
C18 C19 H19C 109.5 . .
H19A C19 H19B 109.5 . .
H19A C19 H19C 109.5 . .
H19B C19 H19C 109.5 . .
H22A C22 H22B 106.8 . .
C23 C22 H22A 107.2 . .
C23 C22 H22B 107.2 . .
C23 C22 P4 120.5(5) . .
P4 C22 H22A 107.2 . .
P4 C22 H22B 107.2 . .
C22 C23 H23A 109.5 . .
C22 C23 H23B 109.5 . .
C22 C23 H23C 109.5 . .
H23A C23 H23B 109.5 . .
H23A C23 H23C 109.5 . .
H23B C23 H23C 109.5 . .
C25 C24 H24 120.0 . .
C25 C24 C29 120.0 . .
C29 C24 H24 120.0 . .
C24 C25 H25 120.0 . .
C26 C25 C24 120.0 . .
C26 C25 H25 120.0 . .
C25 C26 H26 120.0 . .
C27 C26 C25 120.0 . .
C27 C26 H26 120.0 . .
C26 C27 H27 120.0 . .
C28 C27 C26 120.0 . .
C28 C27 H27 120.0 . .
C27 C28 H28 120.0 . .
C27 C28 C29 120.0 . .
C29 C28 H28 120.0 . .
C24 C29 H29 120.0 . .
C28 C29 C24 120.0 . .
C28 C29 H29 120.0 . .
C31 C30 H30 120.2 . .
C31 C30 C32 119.5(6) . 3_565
C32 C30 H30 120.2 3_565 .
C30 C31 H31 120.2 . .
C30 C31 C32 119.6(6) . .
C32 C31 H31 120.2 . .
C30 C32 C31 120.9(6) 3_565 .
C30 C32 H32 119.5 3_565 .
C31 C32 H32 119.5 . .
C3 N1 Fe1 172.9(4) . .
C4A P1 C8 119.4(17) . .
C4A P1 Fe1 106.8(13) . .
C6 P1 C4A 89.3(13) . .
C6 P1 C8 99.1(3) . .
C6 P1 Fe1 125.3(2) . .
C8 P1 Fe1 115.3(2) . .
C4B P1 C6 103.9(4) . .
C4B P1 C8 101.3(5) . .
C4B P1 Fe1 108.8(3) . .
C5B P2 Fe1 107.4(3) . .
C10A P2 Fe1 119.5(4) . .
C10B P2 C5B 91.4(8) . .
C10B P2 Fe1 123.1(7) . .
C12A P2 C10A 92.5(6) . .
C12A P2 Fe1 115.8(5) . .
C12B P2 C5B 78.8(9) . .
C12B P2 C10B 111.0(10) . .
C12B P2 Fe1 125.0(8) . .
C5A P2 C10A 84.9(16) . .
C5A P2 C12A 135.5(14) . .
C5A P2 Fe1 103.6(11) . .
C14 P3 C16 101.7(4) . .
C14 P3 C18 103.9(3) . .
C14 P3 Fe1 108.6(3) . .
C16 P3 C18 104.3(3) . .
C16 P3 Fe1 120.2(2) . .
C18 P3 Fe1 116.17(19) . .
C15 P4 Fe1 107.9(2) . .
C22 P4 C15 100.8(3) . .
C22 P4 Fe1 117.6(2) . .
C22 P4 C20B 110.4(5) . .
C22 P4 C20A 84.3(9) . .
C20B P4 C15 99.2(5) . .
C20B P4 Fe1 117.7(3) . .
C20A P4 C15 117.8(11) . .
C20A P4 Fe1 124.2(11) . .
C1 Fe1 N1 176.65(18) . .
C1 Fe1 P1 90.19(14) . .
C1 Fe1 P2 87.55(14) . .
C1 Fe1 P3 88.07(14) . .
C1 Fe1 P4 90.60(14) . .
N1 Fe1 P1 90.36(12) . .
N1 Fe1 P2 89.20(12) . .
N1 Fe1 P3 91.48(12) . .
N1 Fe1 P4 92.66(12) . .
P1 Fe1 P3 177.60(6) . .
P2 Fe1 P1 84.93(6) . .
P2 Fe1 P3 96.64(6) . .
P4 Fe1 P1 93.43(6) . .
P4 Fe1 P2 177.52(6) . .
P4 Fe1 P3 84.95(6) . .
C5B C4B P1 109.4(6) . .
C5B C4B H4BA 109.8 . .
C5B C4B H4BB 109.8 . .
P1 C4B H4BA 109.8 . .
P1 C4B H4BB 109.8 . .
H4BA C4B H4BB 108.2 . .
C4A C5A P2 119(2) . .
C4A C5A H5AA 107.5 . .
C4A C5A H5AB 107.5 . .
P2 C5A H5AA 107.5 . .
P2 C5A H5AB 107.5 . .
H5AA C5A H5AB 107.0 . .
P4 C20B H20A 106.8 . .
P4 C20B H20B 106.8 . .
H20A C20B H20B 106.6 . .
C21B C20B P4 122.1(7) . .
C21B C20B H20A 106.8 . .
C21B C20B H20B 106.8 . .
C20B C21B H21A 109.5 . .
C20B C21B H21B 109.5 . .
C20B C21B H21C 109.5 . .
H21A C21B H21B 109.5 . .
H21A C21B H21C 109.5 . .
H21B C21B H21C 109.5 . .
P4 C20A H20C 107.3 . .
P4 C20A H20D 107.3 . .
H20C C20A H20D 106.9 . .
C21A C20A P4 120(2) . .
C21A C20A H20C 107.3 . .
C21A C20A H20D 107.3 . .
C20A C21A H21D 109.5 . .
C20A C21A H21E 109.5 . .
C20A C21A H21F 109.5 . .
H21D C21A H21E 109.5 . .
H21D C21A H21F 109.5 . .
H21E C21A H21F 109.5 . .

loop_
_geom_bond_atom_site_label_1
_geom_bond_atom_site_label_2
_geom_bond_distance
_geom_bond_site_symmetry_2
C1 C2 1.222(6) .
C1 Fe1 1.911(5) .
C2 C2 1.373(8) 3
C3 N1 1.161(6) .
C3 Se1 1.789(5) .
C4A H4AA 0.9700 .
C4A H4AB 0.9700 .
C4A P1 1.839(7) .
C4A C5A 1.429(12) .
C5B H5BA 0.9700 .
C5B H5BB 0.9700 .
C5B P2 1.846(6) .
C5B C4B 1.430(11) .
C6 H6A 0.9700 .
C6 H6B 0.9700 .
C6 C7 1.498(8) .
C6 P1 1.839(6) .
C7 H7A 0.9600 .
C7 H7B 0.9600 .
C7 H7C 0.9600 .
C8 H8A 0.9700 .
C8 H8B 0.9700 .
C8 C9 1.497(8) .
C8 P1 1.846(6) .
C9 H9A 0.9600 .
C9 H9B 0.9600 .
C9 H9C 0.9600 .
C10A H10A 0.9700 .
C10A H10B 0.9700 .
C10A C11A 1.522(12) .
C10A P2 1.893(13) .
C11A H11A 0.9600 .
C11A H11B 0.9600 .
C11A H11C 0.9600 .
C10B H10C 0.9700 .
C10B H10D 0.9700 .
C10B C11B 1.518(13) .
C10B P2 1.759(17) .
C11B H11D 0.9600 .
C11B H11E 0.9600 .
C11B H11F 0.9600 .
C12A H12A 0.9700 .
C12A H12B 0.9700 .
C12A C13A 1.500(18) .
C12A P2 1.887(15) .
C13A H13A 0.9600 .
C13A H13B 0.9600 .
C13A H13C 0.9600 .
C12B H12C 0.9700 .
C12B H12D 0.9700 .
C12B C13B 1.56(3) .
C12B P2 1.76(2) .
C13B H13D 0.9600 .
C13B H13E 0.9600 .
C13B H13F 0.9600 .
C14 H14A 0.9700 .
C14 H14B 0.9700 .
C14 C15 1.424(10) .
C14 P3 1.827(7) .
C15 H15A 0.9700 .
C15 H15B 0.9700 .
C15 P4 1.858(7) .
C16 H16A 0.9700 .
C16 H16B 0.9700 .
C16 C17 1.525(8) .
C16 P3 1.831(6) .
C17 H17A 0.9600 .
C17 H17B 0.9600 .
C17 H17C 0.9600 .
C18 H18A 0.9700 .
C18 H18B 0.9700 .
C18 C19 1.490(7) .
C18 P3 1.831(5) .
C19 H19A 0.9600 .
C19 H19B 0.9600 .
C19 H19C 0.9600 .
C22 H22A 0.9700 .
C22 H22B 0.9700 .
C22 C23 1.509(7) .
C22 P4 1.803(6) .
C23 H23A 0.9600 .
C23 H23B 0.9600 .
C23 H23C 0.9600 .
C24 H24 0.9300 .
C24 C25 1.3900 .
C24 C29 1.3900 .
C25 H25 0.9300 .
C25 C26 1.3900 .
C26 H26 0.9300 .
C26 C27 1.3900 .
C27 H27 0.9300 .
C27 C28 1.3900 .
C28 H28 0.9300 .
C28 C29 1.3900 .
C29 H29 0.9300 .
C30 H30 0.9300 .
C30 C31 1.350(8) .
C30 C32 1.360(9) 3_565
C31 H31 0.9300 .
C31 C32 1.364(8) .
C32 C30 1.360(9) 3_565
C32 H32 0.9300 .
N1 Fe1 1.942(4) .
P1 Fe1 2.2455(16) .
P1 C4B 1.838(6) .
P2 Fe1 2.2453(15) .
P2 C5A 1.843(7) .
P3 Fe1 2.2470(15) .
P4 Fe1 2.2378(15) .
P4 C20B 1.847(7) .
P4 C20A 1.849(8) .
C4B H4BA 0.9700 .
C4B H4BB 0.9700 .
C5A H5AA 0.9700 .
C5A H5AB 0.9700 .
C20B H20A 0.9700 .
C20B H20B 0.9700 .
C20B C21B 1.435(11) .
C21B H21A 0.9600 .
C21B H21B 0.9600 .
C21B H21C 0.9600 .
C20A H20C 0.9700 .
C20A H20D 0.9700 .
C20A C21A 1.436(12) .
C21A H21D 0.9600 .
C21A H21E 0.9600 .
C21A H21F 0.9600 .
